data_4303099
loop_
_publ_author_name
'Haitao Zhang'
'Jen-Hsien Yang'
'Roman V. Shpanchenko'
'Artem M. Abakumov'
'Joke Hadermann'
'Rodolphe Cl\'erac'
'Evgeny V. Dikarev'

_publ_section_title
;
New Class of Single-Source Precursors for the Synthesis of Main
Group-Transition Metal Oxides: Heterobimetallic Pb-Mn \b-Diketonates
;
_journal_name_full 'Inorganic Chemistry'
_journal_page_first 8480
_journal_page_last 8488
_journal_paper_doi 10.1021/ic901107s
_journal_volume 48
_journal_year 2009
_chemical_formula_moiety
;
 C20 H4 F24 Mn O8 Pb
;
_chemical_formula_sum 'C20 H4 F24 Mn O8 Pb'
_chemical_formula_weight 1090.36
_chemical_melting_point ?
_chemical_name_systematic
; 
 catena-(di(hexafluoroacetylacetonate)-manganese(II)-
 di(hexafluoroacetylacetonate)-lead(II)) 
;
_space_group_IT_number 14
_symmetry_cell_setting monoclinic
_symmetry_space_group_name_Hall '-P 2ybc'
_symmetry_space_group_name_H-M 'P 1 21/c 1'
_atom_sites_solution_hydrogens geom
_atom_sites_solution_primary direct
_atom_sites_solution_secondary difmap
_audit_creation_method SHELXL-97
_cell_angle_alpha 90.00
_cell_angle_beta 91.58(3)
_cell_angle_gamma 90.00
_cell_formula_units_Z 8
_cell_length_a 14.517(3)
_cell_length_b 21.566(4)
_cell_length_c 19.831(4)
_cell_measurement_reflns_used 8935
_cell_measurement_temperature 173(2)
_cell_measurement_theta_max 28.2
_cell_measurement_theta_min 2.26
_cell_volume 6206(2)
_computing_cell_refinement 'SMART, SAINT'
_computing_data_collection SMART
_computing_data_reduction SAINT
_computing_molecular_graphics 'SHELXP-93 (Sheldrick, 1993)'
_computing_publication_material 'SHELXCIF-93 (Sheldrick, 1993)'
_computing_structure_refinement 'SHELXL-97 (Sheldrick, 1997)'
_computing_structure_solution 'SHELXS-97 (Sheldrick, 1990)'
_diffrn_ambient_temperature 173(2)
_diffrn_measured_fraction_theta_full 0.999
_diffrn_measured_fraction_theta_max 0.943
_diffrn_measurement_device_type 'Bruker SMART APEX CCD'
_diffrn_measurement_method '0.3 deg wide \w exposures'
_diffrn_radiation_monochromator graphite
_diffrn_radiation_source 'fine-focus sealed tube'
_diffrn_radiation_type MoK\a
_diffrn_radiation_wavelength 0.71073
_diffrn_reflns_av_R_equivalents 0.0216
_diffrn_reflns_av_sigmaI/netI 0.0216
_diffrn_reflns_limit_h_max 18
_diffrn_reflns_limit_h_min -19
_diffrn_reflns_limit_k_max 28
_diffrn_reflns_limit_k_min -28
_diffrn_reflns_limit_l_max 26
_diffrn_reflns_limit_l_min -26
_diffrn_reflns_number 53437
_diffrn_reflns_theta_full 25.00
_diffrn_reflns_theta_max 28.32
_diffrn_reflns_theta_min 1.69
_diffrn_standards_decay_% 0
_diffrn_standards_interval_count na
_diffrn_standards_interval_time na
_diffrn_standards_number 'none (area detector data)'
_exptl_absorpt_coefficient_mu 6.013
_exptl_absorpt_correction_T_max 0.5323
_exptl_absorpt_correction_T_min 0.1255
_exptl_absorpt_correction_type multi-scan
_exptl_absorpt_process_details
;
SADABS (Bruker-AXS 2003)
;
_exptl_crystal_colour orange-yellow
_exptl_crystal_density_diffrn 2.334
_exptl_crystal_density_meas ?
_exptl_crystal_density_method .
_exptl_crystal_description block
_exptl_crystal_F_000 4088
_exptl_crystal_size_max 0.59
_exptl_crystal_size_mid 0.18
_exptl_crystal_size_min 0.12
_refine_diff_density_max 2.808
_refine_diff_density_min -2.818
_refine_diff_density_rms 0.144
_refine_ls_extinction_coef noref
_refine_ls_extinction_method none
_refine_ls_goodness_of_fit_ref 1.046
_refine_ls_hydrogen_treatment noref
_refine_ls_matrix_type full
_refine_ls_number_parameters 1047
_refine_ls_number_reflns 14591
_refine_ls_number_restraints 174
_refine_ls_restrained_S_all 1.094
_refine_ls_R_factor_all 0.0475
_refine_ls_R_factor_gt 0.0402
_refine_ls_shift/su_max 0.002
_refine_ls_shift/su_mean 0.000
_refine_ls_structure_factor_coef Fsqd
_refine_ls_weighting_details 'calc w=1/[\s^2^(Fo^2^)+(0.0576P)^2^+25.8229P] where P=(Fo^2^+2Fc^2^)/3'
_refine_ls_weighting_scheme calc
_refine_ls_wR_factor_gt 0.1030
_refine_ls_wR_factor_ref 0.1084
_reflns_number_gt 12642
_reflns_number_total 14591
_reflns_threshold_expression >2sigma(I)
_cod_data_source_file ic901107s_si_002_1.cif
_cod_data_source_block PbMn(CF3COCHCOCF3)4_(2)
_cod_depositor_comments
;
The following automatic conversions were performed:

'_chemical_melting_point' value 'not measured' was changed to '?' -
the value is undefined or not given.

Automatic conversion script
Id: cif_fix_values 1646 2011-03-28 12:23:43Z adriana 
;
_cod_database_code 4303099

loop_
_symmetry_equiv_pos_as_xyz
'x, y, z'
'-x, y+1/2, -z+1/2'
'-x, -y, -z'
'x, -y-1/2, z-1/2'

loop_
_atom_site_label
_atom_site_type_symbol
_atom_site_fract_x
_atom_site_fract_y
_atom_site_fract_z
_atom_site_U_iso_or_equiv
_atom_site_adp_type
_atom_site_occupancy
_atom_site_symmetry_multiplicity
_atom_site_calc_flag
_atom_site_refinement_flags
_atom_site_disorder_assembly
_atom_site_disorder_group
Pb1 Pb 0.513848(13) 0.877328(10) 0.224011(10) 0.03303(7) Uani 1 1 d . . .
Pb2 Pb 1.009894(12) 0.856948(9) 0.295437(10) 0.02868(6) Uani 1 1 d . . .
Mn1 Mn 0.76207(5) 0.84921(4) 0.25874(4) 0.02821(16) Uani 1 1 d . . .
Mn2 Mn 1.25477(7) 0.89235(5) 0.27456(8) 0.0637(4) Uani 1 1 d . . .
O1 O 0.3679(3) 0.9050(2) 0.1624(2) 0.0465(11) Uani 1 1 d . . .
O2 O 0.5565(3) 0.8934(2) 0.1123(2) 0.0419(9) Uani 1 1 d . . .
O3 O 0.4536(3) 0.7861(2) 0.1744(2) 0.0452(10) Uani 1 1 d . . .
O4 O 0.6513(2) 0.80268(17) 0.19918(19) 0.0319(8) Uani 1 1 d . . .
O5 O 0.6667(3) 0.86459(19) 0.33569(19) 0.0337(8) Uani 1 1 d . . .
O6 O 0.8469(2) 0.91677(17) 0.31587(19) 0.0325(8) Uani 1 1 d . . .
O7 O 0.6916(2) 0.93135(18) 0.21675(19) 0.0331(8) Uani 1 1 d . . .
O8 O 0.8592(3) 0.86923(19) 0.1838(2) 0.0364(8) Uani 1 1 d . . .
O9 O 0.8675(2) 0.78698(17) 0.30959(18) 0.0302(7) Uani 1 1 d . . .
O10 O 1.0647(3) 0.75994(19) 0.3367(2) 0.0381(9) Uani 1 1 d . . .
O11 O 0.9689(3) 0.8573(2) 0.4101(2) 0.0381(9) Uani 1 1 d . . .
O12 O 1.1564(2) 0.88100(17) 0.36514(19) 0.0318(8) Uani 1 1 d . . .
O13 O 1.1745(2) 0.82033(18) 0.2321(2) 0.0353(8) Uani 1 1 d . . .
O14 O 1.3554(2) 0.82497(17) 0.29279(19) 0.0309(8) Uani 1 1 d . . .
O15 O 1.1518(3) 0.9568(2) 0.2490(3) 0.0499(11) Uani 1 1 d . . .
O16 O 1.3427(3) 0.9660(2) 0.2900(2) 0.0499(11) Uani 1 1 d . . .
C1 C 0.2532(5) 0.9187(5) 0.0772(4) 0.069(3) Uani 1 1 d D . 1
F1 F 0.2359(7) 0.9240(7) 0.0126(4) 0.033(2) Uiso 0.40 1 d PD . 1
F2 F 0.2260(9) 0.9762(6) 0.1041(7) 0.056(3) Uiso 0.40 1 d PD . 1
F3 F 0.2001(8) 0.8774(7) 0.1054(7) 0.052(3) Uiso 0.40 1 d PD . 1
F1X F 0.2350(11) 0.9015(8) 0.0139(6) 0.052(5) Uiso 0.30 1 d PD . 2
F2X F 0.2409(19) 0.9838(7) 0.0837(14) 0.110(11) Uiso 0.30 1 d PD . 2
F3X F 0.1943(9) 0.9048(9) 0.1201(6) 0.049(3) Uiso 0.30 1 d PD . 2
F1Y F 0.2392(10) 0.9477(8) 0.0196(7) 0.055(4) Uiso 0.30 1 d PD . 3
F2Y F 0.2017(10) 0.9451(9) 0.1224(7) 0.061(4) Uiso 0.30 1 d PD . 3
F3Y F 0.2129(13) 0.8596(7) 0.0807(11) 0.078(6) Uiso 0.30 1 d PD . 3
C2 C 0.3542(4) 0.9083(3) 0.0991(3) 0.0458(15) Uani 1 1 d . . .
C3 C 0.4170(4) 0.9036(4) 0.0478(3) 0.0496(16) Uani 1 1 d . . .
H3 H 0.3937 0.9042 0.0025 0.060 Uiso 1 1 calc R . .
C4 C 0.5105(4) 0.8980(3) 0.0581(3) 0.0397(13) Uani 1 1 d . . .
C5 C 0.5709(4) 0.8966(4) -0.0046(3) 0.0531(17) Uani 1 1 d D . 1
F4 F 0.6118(9) 0.8421(5) -0.0095(6) 0.082(3) Uiso 0.50 1 d PD . 1
F5 F 0.6375(7) 0.9407(5) 0.0032(5) 0.067(2) Uiso 0.50 1 d PD . 1
F6 F 0.5267(6) 0.9064(6) -0.0620(4) 0.056(2) Uiso 0.50 1 d PD . 1
F4X F 0.5681(12) 0.8369(6) -0.0287(8) 0.049(4) Uiso 0.25 1 d PD . 2
F5X F 0.6578(8) 0.9088(8) 0.0066(6) 0.036(3) Uiso 0.25 1 d PD . 2
F6X F 0.5378(9) 0.9351(7) -0.0533(6) 0.036(3) Uiso 0.25 1 d PD . 2
F4Y F 0.6525(10) 0.8708(9) 0.0080(8) 0.052(4) Uiso 0.25 1 d PD . 3
F5Y F 0.589(2) 0.9558(8) -0.0228(15) 0.110(8) Uiso 0.25 1 d PD . 3
F6Y F 0.5345(14) 0.8687(11) -0.0579(9) 0.070(5) Uiso 0.25 1 d PD . 3
C6 C 0.4107(5) 0.7113(4) 0.0933(4) 0.062(2) Uani 1 1 d D . 1
F7 F 0.4344(6) 0.6970(4) 0.0315(4) 0.068(2) Uiso 0.60 1 d PD . 1
F8 F 0.3325(6) 0.7388(4) 0.0893(5) 0.070(2) Uiso 0.60 1 d PD . 1
F9 F 0.3880(7) 0.6625(5) 0.1339(5) 0.075(3) Uiso 0.60 1 d PD . 1
F7X F 0.4447(6) 0.6683(4) 0.0532(5) 0.044(2) Uiso 0.40 1 d PD . 2
F8X F 0.3460(9) 0.7507(6) 0.0663(7) 0.070(4) Uiso 0.40 1 d PD . 2
F9X F 0.3552(12) 0.6800(8) 0.1311(8) 0.102(6) Uiso 0.40 1 d PD . 2
C7 C 0.4847(4) 0.7493(3) 0.1322(3) 0.0423(13) Uani 1 1 d . . .
C8 C 0.5763(4) 0.7374(3) 0.1180(3) 0.0420(14) Uani 1 1 d . . .
H8 H 0.5884 0.7100 0.0818 0.050 Uiso 1 1 calc R . .
C9 C 0.6504(4) 0.7623(3) 0.1525(3) 0.0350(11) Uani 1 1 d . . .
C10 C 0.7454(4) 0.7396(3) 0.1308(4) 0.0470(15) Uani 1 1 d . . .
F10 F 0.7433(3) 0.6814(2) 0.1085(3) 0.0793(16) Uani 1 1 d . . .
F11 F 0.8067(3) 0.7408(2) 0.1823(2) 0.0588(11) Uani 1 1 d . . .
F12 F 0.7776(3) 0.7761(3) 0.0829(2) 0.0672(12) Uani 1 1 d . . .
C11 C 0.5853(5) 0.9030(4) 0.4272(4) 0.062(2) Uani 1 1 d D . 1
F13 F 0.5835(8) 0.9492(6) 0.4723(6) 0.045(2) Uiso 0.40 1 d PD . 1
F14 F 0.5868(11) 0.8470(6) 0.4625(8) 0.064(3) Uiso 0.40 1 d PD . 1
F15 F 0.5095(6) 0.9034(7) 0.3897(5) 0.041(2) Uiso 0.40 1 d PD . 1
F13X F 0.5700(13) 0.9628(6) 0.4520(10) 0.068(6) Uiso 0.30 1 d PD . 2
F14X F 0.6030(14) 0.8710(11) 0.4851(9) 0.087(6) Uiso 0.30 1 d PD . 2
F15X F 0.5131(10) 0.8780(8) 0.3994(8) 0.058(4) Uiso 0.30 1 d PD . 2
F13Y F 0.5950(11) 0.9249(9) 0.4877(6) 0.059(4) Uiso 0.30 1 d PD . 3
F14Y F 0.5530(17) 0.8446(7) 0.4395(12) 0.093(7) Uiso 0.30 1 d PD . 3
F15Y F 0.5163(10) 0.9300(9) 0.3874(7) 0.062(5) Uiso 0.30 1 d PD . 3
C12 C 0.6719(4) 0.9028(3) 0.3839(3) 0.0377(12) Uani 1 1 d . . .
C13 C 0.7421(4) 0.9421(3) 0.4019(3) 0.0435(14) Uani 1 1 d . . .
H13 H 0.7349 0.9678 0.4403 0.052 Uiso 1 1 calc R . .
C14 C 0.8241(4) 0.9467(3) 0.3668(3) 0.0363(12) Uani 1 1 d . . .
C15 C 0.8939(4) 0.9955(3) 0.3921(4) 0.0466(15) Uani 1 1 d . . .
F16 F 0.8681(3) 1.05163(19) 0.3700(3) 0.0684(12) Uani 1 1 d . . .
F17 F 0.9784(3) 0.98481(19) 0.3695(2) 0.0588(11) Uani 1 1 d . . .
F18 F 0.9014(3) 0.9980(2) 0.4586(2) 0.0673(12) Uani 1 1 d . . .
C16 C 0.6667(5) 1.0292(3) 0.1687(4) 0.0530(16) Uani 1 1 d . . .
F19 F 0.6808(4) 1.0608(3) 0.1144(3) 0.102(2) Uani 1 1 d . . .
F20 F 0.6877(4) 1.0653(2) 0.2209(3) 0.0952(19) Uani 1 1 d . . .
F21 F 0.5763(3) 1.0185(2) 0.1715(3) 0.0717(13) Uani 1 1 d . . .
C17 C 0.7219(4) 0.9686(3) 0.1744(3) 0.0360(12) Uani 1 1 d . . .
C18 C 0.7999(4) 0.9626(3) 0.1356(3) 0.0431(14) Uani 1 1 d . . .
H18 H 0.8124 0.9938 0.1031 0.052 Uiso 1 1 calc R . .
C19 C 0.8602(4) 0.9129(3) 0.1425(3) 0.0400(13) Uani 1 1 d . . .
C20 C 0.9393(5) 0.9089(4) 0.0923(4) 0.0595(19) Uani 1 1 d D . 1
F22 F 0.9169(10) 0.8666(6) 0.0447(7) 0.055(3) Uiso 0.40 1 d PD . 1
F23 F 1.0181(7) 0.8901(8) 0.1254(6) 0.052(3) Uiso 0.40 1 d PD . 1
F24 F 0.9564(10) 0.9643(5) 0.0641(8) 0.048(3) Uiso 0.40 1 d PD . 1
F22X F 0.9020(13) 0.8900(10) 0.0322(8) 0.076(6) Uiso 0.30 1 d PD . 2
F23X F 1.0031(11) 0.8653(8) 0.1080(9) 0.066(4) Uiso 0.30 1 d PD . 2
F24X F 0.9819(14) 0.9606(7) 0.0811(10) 0.074(6) Uiso 0.30 1 d PD . 2
F22Y F 0.9480(15) 0.8530(7) 0.0652(10) 0.076(5) Uiso 0.30 1 d PD . 3
F23Y F 1.0186(10) 0.9149(10) 0.1334(8) 0.067(5) Uiso 0.30 1 d PD . 3
F24Y F 0.9420(13) 0.9502(8) 0.0450(9) 0.073(6) Uiso 0.30 1 d PD . 3
C21 C 0.7652(4) 0.7202(3) 0.3671(4) 0.0438(14) Uani 1 1 d . . .
F25 F 0.7601(3) 0.6606(2) 0.3812(3) 0.0768(15) Uani 1 1 d . . .
F26 F 0.7065(2) 0.7317(2) 0.3158(2) 0.0563(10) Uani 1 1 d . . .
F27 F 0.7358(3) 0.7519(2) 0.4195(2) 0.0678(12) Uani 1 1 d . . .
C22 C 0.8635(4) 0.7410(2) 0.3494(3) 0.0325(11) Uani 1 1 d . . .
C23 C 0.9342(4) 0.7087(3) 0.3810(3) 0.0363(12) Uani 1 1 d . . .
H23 H 0.9181 0.6767 0.4115 0.044 Uiso 1 1 calc R . .
C24 C 1.0281(4) 0.7195(3) 0.3715(3) 0.0365(12) Uani 1 1 d . . .
C25 C 1.0960(4) 0.6755(3) 0.4087(4) 0.0535(17) Uani 1 1 d D . 1
F28 F 1.1581(9) 0.7090(6) 0.4437(7) 0.072(3) Uiso 0.40 1 d PD . 1
F29 F 1.1490(10) 0.6468(7) 0.3636(6) 0.074(4) Uiso 0.40 1 d PD . 1
F30 F 1.0590(6) 0.6324(4) 0.4450(5) 0.0337(18) Uiso 0.40 1 d PD . 1
F28X F 1.1017(12) 0.6976(8) 0.4762(7) 0.071(4) Uiso 0.30 1 d PD . 2
F29X F 1.1810(8) 0.6799(8) 0.3938(8) 0.056(4) Uiso 0.30 1 d PD . 2
F30X F 1.0668(11) 0.6197(6) 0.4179(10) 0.063(4) Uiso 0.30 1 d PD . 2
F28Y F 1.1794(7) 0.7022(5) 0.4160(7) 0.030(2) Uiso 0.30 1 d PD . 3
F29Y F 1.1152(12) 0.6287(7) 0.3635(7) 0.058(4) Uiso 0.30 1 d PD . 3
F30Y F 1.0697(10) 0.6570(8) 0.4667(7) 0.054(3) Uiso 0.30 1 d PD . 3
C26 C 0.9512(4) 0.8438(3) 0.5255(3) 0.0467(15) Uani 1 1 d D . 1
F31 F 0.9831(7) 0.8717(6) 0.5826(4) 0.033(2) Uiso 0.40 1 d PD . 1
F32 F 0.9576(9) 0.7813(4) 0.5388(7) 0.043(2) Uiso 0.40 1 d PD . 1
F33 F 0.8640(6) 0.8582(6) 0.5135(5) 0.037(2) Uiso 0.40 1 d PD . 1
F31X F 0.9516(15) 0.8923(8) 0.5680(10) 0.085(6) Uiso 0.30 1 d PD . 2
F32X F 0.9706(16) 0.7944(9) 0.5608(12) 0.101(8) Uiso 0.30 1 d PD . 2
F33X F 0.8644(8) 0.8309(8) 0.5042(7) 0.054(4) Uiso 0.30 1 d PD . 2
F31Y F 0.9931(9) 0.8519(8) 0.5858(6) 0.047(4) Uiso 0.30 1 d PD . 3
F32Y F 0.9232(14) 0.7865(6) 0.5279(9) 0.068(5) Uiso 0.30 1 d PD . 3
F33Y F 0.8770(9) 0.8819(7) 0.5247(7) 0.050(4) Uiso 0.30 1 d PD . 3
C27 C 1.0119(4) 0.8562(3) 0.4652(3) 0.0332(11) Uani 1 1 d . . .
C28 C 1.1056(4) 0.8657(3) 0.4776(3) 0.0370(12) Uani 1 1 d . . .
H28 H 1.1282 0.8621 0.5229 0.044 Uiso 1 1 calc R . .
C29 C 1.1680(4) 0.8800(3) 0.4287(3) 0.0352(12) Uani 1 1 d . . .
C30 C 1.2636(5) 0.9006(5) 0.4541(4) 0.067(2) Uani 1 1 d D . 1
F34 F 1.2809(11) 0.9611(6) 0.4327(8) 0.050(4) Uiso 0.34 1 d PD . 1
F35 F 1.3299(6) 0.8693(7) 0.4252(5) 0.030(2) Uiso 0.34 1 d PD . 1
F36 F 1.2745(18) 0.8962(12) 0.5208(6) 0.043(7) Uiso 0.34 1 d PD . 1
F34X F 1.2605(10) 0.9695(5) 0.4430(7) 0.040(3) Uiso 0.33 1 d PD . 2
F35X F 1.3302(7) 0.8913(7) 0.4150(5) 0.037(3) Uiso 0.33 1 d PD . 2
F36X F 1.2817(16) 0.8883(10) 0.5172(6) 0.043(7) Uiso 0.33 1 d PD . 2
F34Y F 1.3148(14) 0.9297(11) 0.4100(9) 0.102(6) Uiso 0.33 1 d PD . 3
F35Y F 1.3118(12) 0.8404(8) 0.4421(9) 0.085(5) Uiso 0.33 1 d PD . 3
F36Y F 1.2805(8) 0.9129(6) 0.5157(5) 0.030(3) Uiso 0.33 1 d PD . 3
C31 C 1.1231(5) 0.7242(4) 0.1921(4) 0.0557(19) Uani 1 1 d D . 1
F37 F 1.1133(11) 0.6671(5) 0.2126(10) 0.039(3) Uiso 0.34 1 d PD . 1
F38 F 1.1498(9) 0.7187(8) 0.1269(5) 0.030(3) Uiso 0.34 1 d PD . 1
F39 F 1.0402(9) 0.7552(9) 0.1889(11) 0.037(6) Uiso 0.34 1 d PD . 1
F37X F 1.1354(13) 0.6642(6) 0.1960(10) 0.076(6) Uiso 0.33 1 d PD . 2
F38X F 1.1380(10) 0.7373(7) 0.1218(6) 0.053(5) Uiso 0.33 1 d PD . 2
F39X F 1.0394(6) 0.7373(6) 0.2032(6) 0.029(3) Uiso 0.33 1 d PD . 2
F37Y F 1.1170(11) 0.6665(5) 0.2320(8) 0.048(4) Uiso 0.33 1 d PD . 3
F38Y F 1.1566(10) 0.6989(7) 0.1386(7) 0.058(5) Uiso 0.33 1 d PD . 3
F39Y F 1.0410(11) 0.7470(12) 0.1850(13) 0.051(9) Uiso 0.33 1 d PD . 3
C32 C 1.1947(4) 0.7636(3) 0.2313(3) 0.0362(12) Uani 1 1 d . . .
C33 C 1.2713(4) 0.7344(3) 0.2594(3) 0.0380(13) Uani 1 1 d . . .
H33 H 1.2739 0.6904 0.2588 0.046 Uiso 1 1 calc R . .
C34 C 1.3451(4) 0.7672(3) 0.2888(3) 0.0329(11) Uani 1 1 d . . .
C35 C 1.4232(4) 0.7299(3) 0.3227(4) 0.0490(16) Uani 1 1 d . . .
F40 F 1.4048(4) 0.7189(3) 0.3856(3) 0.099(2) Uani 1 1 d . . .
F41 F 1.5027(3) 0.7597(2) 0.3209(3) 0.0662(12) Uani 1 1 d . . .
F42 F 1.4366(3) 0.6762(2) 0.2935(4) 0.0932(19) Uani 1 1 d . . .
C36 C 1.0712(7) 1.0479(4) 0.2227(5) 0.078(3) Uani 1 1 d D . 1
F43 F 1.0526(12) 1.1026(6) 0.2478(8) 0.064(4) Uiso 0.40 1 d PD . 1
F44 F 0.9930(7) 1.0118(6) 0.2272(9) 0.043(3) Uiso 0.40 1 d PD . 1
F45 F 1.0831(14) 1.0585(9) 0.1551(6) 0.058(5) Uiso 0.40 1 d PD . 1
F43X F 1.0915(19) 1.1084(8) 0.2481(13) 0.103(8) Uiso 0.30 1 d PD . 2
F44X F 0.9999(11) 1.0277(9) 0.2518(10) 0.072(5) Uiso 0.30 1 d PD . 2
F45X F 1.0618(17) 1.0560(11) 0.1568(7) 0.067(8) Uiso 0.30 1 d PD . 2
F43Y F 1.0494(17) 1.0907(10) 0.2715(10) 0.091(7) Uiso 0.30 1 d PD . 3
F44Y F 0.9973(16) 1.0112(13) 0.2115(14) 0.109(14) Uiso 0.30 1 d PD . 3
F45Y F 1.0970(16) 1.0766(10) 0.1693(9) 0.084(7) Uiso 0.30 1 d PD . 3
C37 C 1.1599(6) 1.0143(3) 0.2491(4) 0.0548(18) Uani 1 1 d . . .
C38 C 1.2372(7) 1.0483(4) 0.2661(5) 0.069(2) Uani 1 1 d . . .
H38 H 1.2323 1.0922 0.2653 0.083 Uiso 1 1 calc R . .
C39 C 1.3221(6) 1.0225(4) 0.2844(4) 0.061(2) Uani 1 1 d . . .
C40 C 1.4058(9) 1.0649(4) 0.3082(6) 0.094(4) Uani 1 1 d D . 1
F46 F 1.3886(15) 1.0843(10) 0.3682(8) 0.106(4) Uiso 0.40 1 d PD . 1
F47 F 1.4295(14) 1.1100(8) 0.2696(8) 0.106(4) Uiso 0.40 1 d PD . 1
F48 F 1.4904(8) 1.0319(6) 0.3100(8) 0.076(4) Uiso 0.40 1 d PD . 1
F46X F 1.4153(8) 1.0710(5) 0.3723(5) 0.082(3) Uiso 0.60 1 d PD . 2
F47X F 1.3823(7) 1.1238(4) 0.2787(5) 0.081(3) Uiso 0.60 1 d PD . 2
F48X F 1.4765(7) 1.0474(5) 0.2767(6) 0.094(3) Uiso 0.60 1 d PD . 2

loop_
_atom_site_aniso_label
_atom_site_aniso_U_11
_atom_site_aniso_U_22
_atom_site_aniso_U_33
_atom_site_aniso_U_23
_atom_site_aniso_U_13
_atom_site_aniso_U_12
Pb1 0.02253(10) 0.04415(13) 0.03236(11) -0.00850(8) 0.00010(7) 0.00070(8)
Pb2 0.02098(9) 0.03527(11) 0.02976(11) 0.00277(7) 0.00029(7) -0.00093(7)
Mn1 0.0187(3) 0.0360(4) 0.0299(4) 0.0005(3) 0.0002(3) 0.0006(3)
Mn2 0.0295(5) 0.0278(4) 0.1321(11) -0.0024(6) -0.0262(6) -0.0008(4)
O1 0.035(2) 0.068(3) 0.036(2) -0.007(2) -0.0071(17) 0.017(2)
O2 0.0294(19) 0.062(3) 0.034(2) 0.0007(19) -0.0017(16) 0.0046(18)
O3 0.0291(19) 0.054(3) 0.053(3) -0.020(2) 0.0098(18) -0.0060(18)
O4 0.0253(17) 0.0356(19) 0.0350(19) -0.0071(15) 0.0015(14) 0.0011(14)
O5 0.0262(18) 0.044(2) 0.031(2) 0.0023(16) 0.0033(14) -0.0038(15)
O6 0.0237(17) 0.0341(19) 0.040(2) -0.0027(16) 0.0002(14) 0.0004(14)
O7 0.0264(17) 0.037(2) 0.036(2) 0.0030(16) 0.0015(15) 0.0030(15)
O8 0.0272(18) 0.045(2) 0.037(2) 0.0004(17) 0.0066(15) 0.0015(16)
O9 0.0233(16) 0.0319(18) 0.0351(19) 0.0039(15) -0.0022(14) -0.0020(14)
O10 0.0280(18) 0.039(2) 0.048(2) 0.0064(18) 0.0048(16) 0.0027(16)
O11 0.0275(19) 0.057(3) 0.029(2) -0.0012(17) -0.0005(15) -0.0044(17)
O12 0.0259(17) 0.035(2) 0.034(2) -0.0004(15) -0.0039(14) -0.0036(14)
O13 0.0263(18) 0.038(2) 0.041(2) -0.0022(16) -0.0023(15) -0.0042(15)
O14 0.0229(16) 0.0297(18) 0.040(2) -0.0046(15) 0.0009(14) -0.0004(14)
O15 0.047(2) 0.040(2) 0.062(3) 0.010(2) -0.005(2) 0.0097(19)
O16 0.052(3) 0.043(3) 0.054(3) -0.009(2) 0.002(2) -0.020(2)
C1 0.036(3) 0.132(8) 0.039(4) 0.012(4) -0.004(3) 0.009(4)
C2 0.033(3) 0.067(4) 0.037(3) -0.002(3) -0.004(2) 0.009(3)
C3 0.033(3) 0.081(5) 0.035(3) 0.000(3) -0.005(2) 0.002(3)
C4 0.038(3) 0.052(3) 0.029(3) 0.003(2) -0.005(2) 0.000(3)
C5 0.039(3) 0.081(5) 0.039(3) 0.010(3) 0.005(3) -0.001(3)
C6 0.036(3) 0.088(6) 0.064(5) -0.033(4) 0.009(3) -0.009(3)
C7 0.035(3) 0.050(3) 0.042(3) -0.015(3) 0.005(2) -0.005(3)
C8 0.036(3) 0.047(3) 0.043(3) -0.018(3) 0.006(2) -0.004(2)
C9 0.029(3) 0.038(3) 0.038(3) -0.005(2) 0.008(2) 0.001(2)
C10 0.035(3) 0.052(4) 0.054(4) -0.018(3) 0.009(3) 0.004(3)
F10 0.046(2) 0.067(3) 0.126(4) -0.051(3) 0.015(2) 0.006(2)
F11 0.0343(19) 0.072(3) 0.070(3) -0.015(2) -0.0033(17) 0.0151(18)
F12 0.042(2) 0.104(4) 0.057(3) -0.003(2) 0.0194(19) -0.002(2)
C11 0.045(4) 0.095(6) 0.047(4) -0.020(4) 0.011(3) -0.006(4)
C12 0.030(3) 0.052(3) 0.031(3) -0.001(2) 0.003(2) 0.001(2)
C13 0.032(3) 0.059(4) 0.040(3) -0.016(3) 0.002(2) -0.001(3)
C14 0.030(3) 0.033(3) 0.046(3) -0.006(2) -0.002(2) 0.002(2)
C15 0.041(3) 0.044(3) 0.055(4) -0.014(3) -0.003(3) -0.006(3)
F16 0.069(3) 0.036(2) 0.100(4) -0.005(2) -0.011(2) -0.0041(19)
F17 0.0344(18) 0.054(2) 0.088(3) -0.016(2) 0.0023(19) -0.0122(17)
F18 0.062(3) 0.075(3) 0.064(3) -0.024(2) -0.011(2) -0.018(2)
C16 0.051(4) 0.050(4) 0.058(4) 0.013(3) -0.002(3) 0.008(3)
F19 0.105(4) 0.091(4) 0.112(5) 0.063(4) 0.031(4) 0.042(3)
F20 0.112(4) 0.051(3) 0.120(5) -0.022(3) -0.038(4) 0.022(3)
F21 0.045(2) 0.060(3) 0.109(4) 0.013(3) 0.000(2) 0.019(2)
C17 0.034(3) 0.037(3) 0.037(3) 0.005(2) -0.004(2) -0.002(2)
C18 0.036(3) 0.055(4) 0.038(3) 0.012(3) 0.004(2) -0.006(3)
C19 0.030(3) 0.055(4) 0.035(3) 0.000(3) 0.004(2) -0.005(2)
C20 0.048(4) 0.077(5) 0.055(4) 0.020(4) 0.014(3) -0.004(4)
C21 0.032(3) 0.041(3) 0.058(4) 0.016(3) 0.004(3) -0.001(2)
F25 0.042(2) 0.049(2) 0.140(5) 0.037(3) 0.007(2) -0.0099(19)
F26 0.0292(17) 0.068(3) 0.071(3) 0.016(2) -0.0083(17) -0.0115(17)
F27 0.049(2) 0.092(3) 0.063(3) 0.008(2) 0.022(2) 0.001(2)
C22 0.029(2) 0.031(3) 0.038(3) 0.001(2) 0.003(2) -0.004(2)
C23 0.033(3) 0.033(3) 0.043(3) 0.009(2) -0.001(2) -0.002(2)
C24 0.035(3) 0.036(3) 0.039(3) 0.003(2) -0.001(2) 0.003(2)
C25 0.036(3) 0.053(4) 0.071(5) 0.017(3) -0.005(3) 0.001(3)
C26 0.040(3) 0.059(4) 0.041(3) 0.006(3) 0.002(3) -0.010(3)
C27 0.037(3) 0.035(3) 0.028(3) 0.001(2) 0.000(2) -0.003(2)
C28 0.032(3) 0.048(3) 0.031(3) 0.003(2) -0.004(2) 0.000(2)
C29 0.025(2) 0.040(3) 0.041(3) -0.003(2) -0.005(2) 0.004(2)
C30 0.031(3) 0.131(8) 0.037(4) 0.000(4) -0.006(3) -0.008(4)
C31 0.037(3) 0.064(4) 0.067(5) -0.033(4) 0.004(3) -0.009(3)
C32 0.028(3) 0.041(3) 0.040(3) -0.011(2) 0.007(2) -0.006(2)
C33 0.030(3) 0.029(3) 0.056(4) -0.008(2) 0.007(2) -0.003(2)
C34 0.026(2) 0.034(3) 0.039(3) -0.001(2) 0.006(2) 0.001(2)
C35 0.035(3) 0.041(3) 0.071(5) 0.005(3) -0.001(3) 0.005(3)
F40 0.078(3) 0.138(5) 0.082(4) 0.058(4) 0.007(3) 0.042(3)
F41 0.0311(19) 0.060(3) 0.106(4) 0.015(2) -0.016(2) 0.0004(17)
F42 0.062(3) 0.045(3) 0.171(6) -0.023(3) -0.025(3) 0.025(2)
C36 0.101(7) 0.048(4) 0.087(7) 0.013(4) 0.017(5) 0.035(5)
C37 0.073(5) 0.039(3) 0.053(4) 0.010(3) 0.018(3) 0.011(3)
C38 0.093(6) 0.035(4) 0.080(6) 0.005(4) 0.022(5) 0.005(4)
C39 0.080(5) 0.049(4) 0.055(4) -0.014(3) 0.023(4) -0.026(4)
C40 0.130(9) 0.054(5) 0.099(8) -0.020(5) 0.050(7) -0.040(6)

loop_
_atom_type_symbol
_atom_type_description
_atom_type_scat_dispersion_real
_atom_type_scat_dispersion_imag
_atom_type_scat_source
C C 0.0033 0.0016 'International Tables Vol C Tables 4.2.6.8 and 6.1.1.4'
H H 0.0000 0.0000 'International Tables Vol C Tables 4.2.6.8 and 6.1.1.4'
O O 0.0106 0.0060 'International Tables Vol C Tables 4.2.6.8 and 6.1.1.4'
F F 0.0171 0.0103 'International Tables Vol C Tables 4.2.6.8 and 6.1.1.4'
Mn Mn 0.3368 0.7283 'International Tables Vol C Tables 4.2.6.8 and 6.1.1.4'
Pb Pb -3.3944 10.1111 'International Tables Vol C Tables 4.2.6.8 and 6.1.1.4'

loop_
_geom_angle_atom_site_label_1
_geom_angle_atom_site_label_2
_geom_angle_atom_site_label_3
_geom_angle
_geom_angle_site_symmetry_1
_geom_angle_site_symmetry_3
_geom_angle_publ_flag
O2 Pb1 O3 80.43(16) . . ?
O2 Pb1 O1 75.15(14) . . ?
O3 Pb1 O1 72.19(16) . . ?
O2 Pb1 O4 71.99(13) . . ?
O3 Pb1 O4 71.63(13) . . ?
O1 Pb1 O4 134.20(13) . . ?
O2 Pb1 O7 68.09(13) . . ?
O3 Pb1 O7 130.47(12) . . ?
O1 Pb1 O7 129.73(14) . . ?
O4 Pb1 O7 62.92(11) . . ?
O2 Pb1 O14 136.73(13) . 1_455 ?
O3 Pb1 O14 65.53(12) . 1_455 ?
O1 Pb1 O14 69.69(13) . 1_455 ?
O4 Pb1 O14 117.51(11) . 1_455 ?
O7 Pb1 O14 155.16(11) . 1_455 ?
O2 Pb1 O5 119.05(12) . . ?
O3 Pb1 O5 118.28(14) . . ?
O1 Pb1 O5 162.49(12) . . ?
O4 Pb1 O5 63.05(11) . . ?
O7 Pb1 O5 55.92(10) . . ?
O14 Pb1 O5 100.86(10) 1_455 . ?
O2 Pb1 F41 134.97(15) . 1_455 ?
O3 Pb1 F41 64.10(15) . 1_455 ?
O1 Pb1 F41 115.47(14) . 1_455 ?
O4 Pb1 F41 71.10(12) . 1_455 ?
O7 Pb1 F41 114.73(10) . 1_455 ?
O14 Pb1 F41 50.21(10) 1_455 1_455 ?
O5 Pb1 F41 63.04(10) . 1_455 ?
O3 Pb1 C4 72.75(16) . . ?
O1 Pb1 C4 59.48(15) . . ?
O4 Pb1 C4 83.49(14) . . ?
O7 Pb1 C4 83.27(13) . . ?
O14 Pb1 C4 121.52(13) 1_455 . ?
O5 Pb1 C4 135.22(13) . . ?
F41 Pb1 C4 134.79(15) 1_455 . ?
O2 Pb1 C7 68.80(16) . . ?
O1 Pb1 C7 80.60(16) . . ?
O4 Pb1 C7 58.23(13) . . ?
O7 Pb1 C7 114.51(13) . . ?
O14 Pb1 C7 81.12(13) 1_455 . ?
O5 Pb1 C7 113.24(14) . . ?
F41 Pb1 C7 70.24(15) 1_455 . ?
C4 Pb1 C7 64.60(16) . . ?
O2 Pb1 F15 156.8(3) . . ?
O3 Pb1 F15 122.3(3) . . ?
O1 Pb1 F15 113.84(19) . . ?
O4 Pb1 F15 108.9(2) . . ?
O7 Pb1 F15 91.3(2) . . ?
O14 Pb1 F15 64.5(2) 1_455 . ?
F41 Pb1 F15 62.5(3) 1_455 . ?
C4 Pb1 F15 162.5(3) . . ?
C7 Pb1 F15 132.3(3) . . ?
O2 Pb1 F21 59.37(15) . . ?
O3 Pb1 F21 136.82(15) . . ?
O1 Pb1 F21 82.16(14) . . ?
O4 Pb1 F21 106.59(11) . . ?
O14 Pb1 F21 135.81(10) 1_455 . ?
O5 Pb1 F21 96.19(11) . . ?
F41 Pb1 F21 158.22(13) 1_455 . ?
C4 Pb1 F21 64.31(15) . . ?
C7 Pb1 F21 127.96(15) . . ?
F15 Pb1 F21 99.5(3) . . ?
O2 Pb1 C2 58.42(14) . . ?
O3 Pb1 C2 67.87(18) . . ?
O4 Pb1 C2 119.29(14) . . ?
O7 Pb1 C2 118.89(14) . . ?
O14 Pb1 C2 83.52(14) 1_455 . ?
O5 Pb1 C2 173.49(14) . . ?
F41 Pb1 C2 123.26(15) 1_455 . ?
C7 Pb1 C2 72.02(17) . . ?
F15 Pb1 C2 130.6(2) . . ?
F21 Pb1 C2 77.35(15) . . ?
O2 Pb1 O16 119.50(14) . 1_455 ?
O3 Pb1 O16 111.14(12) . 1_455 ?
O1 Pb1 O16 55.73(13) . 1_455 ?
O4 Pb1 O16 168.27(12) . 1_455 ?
O7 Pb1 O16 117.42(10) . 1_455 ?
O14 Pb1 O16 56.66(10) 1_455 1_455 ?
O5 Pb1 O16 106.78(11) . 1_455 ?
F41 Pb1 O16 99.47(12) 1_455 1_455 ?
C4 Pb1 O16 108.24(14) . 1_455 ?
C7 Pb1 O16 126.14(13) . 1_455 ?
F15 Pb1 O16 59.7(2) . 1_455 ?
F21 Pb1 O16 79.46(11) . 1_455 ?
C2 Pb1 O16 71.50(14) . 1_455 ?
O11 Pb2 O10 76.25(15) . . ?
O11 Pb2 O12 73.00(13) . . ?
O10 Pb2 O12 74.14(13) . . ?
O11 Pb2 O9 70.97(13) . . ?
O10 Pb2 O9 73.09(12) . . ?
O12 Pb2 O9 135.76(12) . . ?
O11 Pb2 O6 67.32(13) . . ?
O10 Pb2 O6 130.32(12) . . ?
O12 Pb2 O6 122.29(12) . . ?
O9 Pb2 O6 63.96(11) . . ?
O11 Pb2 O13 131.51(13) . . ?
O10 Pb2 O13 68.30(12) . . ?
O12 Pb2 O13 66.33(12) . . ?
O9 Pb2 O13 124.84(11) . . ?
O6 Pb2 O13 159.70(12) . . ?
O11 Pb2 O8 119.84(12) . . ?
O10 Pb2 O8 123.22(13) . . ?
O12 Pb2 O8 159.14(11) . . ?
O9 Pb2 O8 64.75(11) . . ?
O6 Pb2 O8 57.71(11) . . ?
O13 Pb2 O8 107.17(11) . . ?
O11 Pb2 F39 134.8(4) . . ?
O10 Pb2 F39 63.7(4) . . ?
O12 Pb2 F39 112.5(3) . . ?
O9 Pb2 F39 77.8(4) . . ?
O6 Pb2 F39 125.2(3) . . ?
O13 Pb2 F39 50.4(3) . . ?
O8 Pb2 F39 71.4(3) . . ?
O11 Pb2 O15 117.68(14) . . ?
O10 Pb2 O15 119.32(12) . . ?
O12 Pb2 O15 58.41(12) . . ?
O9 Pb2 O15 165.48(12) . . ?
O6 Pb2 O15 107.31(11) . . ?
O13 Pb2 O15 59.60(11) . . ?
O8 Pb2 O15 100.91(11) . . ?
F39 Pb2 O15 100.4(4) . . ?
O11 Pb2 F17 60.50(14) . . ?
O10 Pb2 F17 131.21(14) . . ?
O12 Pb2 F17 72.61(11) . . ?
O9 Pb2 F17 109.43(11) . . ?
O6 Pb2 F17 51.92(10) . . ?
O13 Pb2 F17 125.56(10) . . ?
O8 Pb2 F17 98.61(11) . . ?
F39 Pb2 F17 164.3(4) . . ?
O15 Pb2 F17 69.04(12) . . ?
O11 Pb2 C24 65.60(15) . . ?
O12 Pb2 C24 83.19(13) . . ?
O9 Pb2 C24 58.97(13) . . ?
O6 Pb2 C24 114.24(13) . . ?
O13 Pb2 C24 84.03(13) . . ?
O8 Pb2 C24 116.59(13) . . ?
F39 Pb2 C24 70.5(4) . . ?
O15 Pb2 C24 134.35(13) . . ?
F17 Pb2 C24 125.15(14) . . ?
O10 Pb2 C27 69.95(14) . . ?
O12 Pb2 C27 58.43(13) . . ?
O9 Pb2 C27 82.71(13) . . ?
O6 Pb2 C27 80.66(13) . . ?
O13 Pb2 C27 117.18(13) . . ?
O8 Pb2 C27 134.86(12) . . ?
F39 Pb2 C27 133.1(4) . . ?
O15 Pb2 C27 108.03(13) . . ?
F17 Pb2 C27 62.44(13) . . ?
C24 Pb2 C27 62.90(14) . . ?
O5 Mn1 O8 159.19(16) . . ?
O5 Mn1 O7 80.77(15) . . ?
O8 Mn1 O7 83.22(15) . . ?
O5 Mn1 O6 83.86(15) . . ?
O8 Mn1 O6 81.53(15) . . ?
O7 Mn1 O6 84.82(15) . . ?
O5 Mn1 O4 88.61(14) . . ?
O8 Mn1 O4 101.87(15) . . ?
O7 Mn1 O4 80.74(14) . . ?
O6 Mn1 O4 164.62(14) . . ?
O5 Mn1 O9 102.75(15) . . ?
O8 Mn1 O9 88.77(15) . . ?
O7 Mn1 O9 162.38(14) . . ?
O6 Mn1 O9 78.48(14) . . ?
O4 Mn1 O9 116.37(14) . . ?
O5 Mn1 F11 132.13(15) . . ?
O8 Mn1 F11 68.37(15) . . ?
O7 Mn1 F11 124.44(14) . . ?
O6 Mn1 F11 132.83(12) . . ?
O4 Mn1 F11 61.26(12) . . ?
O9 Mn1 F11 65.86(13) . . ?
O5 Mn1 F26 70.17(14) . . ?
O8 Mn1 F26 130.46(15) . . ?
O7 Mn1 F26 136.12(12) . . ?
O6 Mn1 F26 122.37(13) . . ?
O4 Mn1 F26 66.77(13) . . ?
O9 Mn1 F26 59.83(11) . . ?
F11 Mn1 F26 64.12(14) . . ?
O8 Mn1 C12 142.92(17) . . ?
O7 Mn1 C12 78.34(15) . . ?
O6 Mn1 C12 65.09(15) . . ?
O4 Mn1 C12 106.48(14) . . ?
O9 Mn1 C12 99.34(15) . . ?
F11 Mn1 C12 147.46(16) . . ?
F26 Mn1 C12 83.35(15) . . ?
O5 Mn1 C19 143.04(17) . . ?
O7 Mn1 C19 64.91(15) . . ?
O6 Mn1 C19 79.95(15) . . ?
O4 Mn1 C19 98.50(15) . . ?
O9 Mn1 C19 106.19(15) . . ?
F11 Mn1 C19 81.44(16) . . ?
F26 Mn1 C19 145.54(16) . . ?
C12 Mn1 C19 131.10(18) . . ?
O5 Mn1 C17 98.11(16) . . ?
O8 Mn1 C17 64.78(15) . . ?
O6 Mn1 C17 79.83(15) . . ?
O4 Mn1 C17 88.02(15) . . ?
O9 Mn1 C17 147.91(14) . . ?
F11 Mn1 C17 115.51(15) . . ?
F26 Mn1 C17 151.85(13) . . ?
C12 Mn1 C17 92.59(16) . . ?
O5 Mn1 C14 65.22(15) . . ?
O8 Mn1 C14 99.16(16) . . ?
O7 Mn1 C14 80.76(15) . . ?
O4 Mn1 C14 150.00(14) . . ?
O9 Mn1 C14 85.09(15) . . ?
F11 Mn1 C14 147.94(13) . . ?
F26 Mn1 C14 113.56(15) . . ?
C19 Mn1 C14 94.76(16) . . ?
C17 Mn1 C14 81.83(16) . . ?
O5 Mn1 C9 103.60(14) . . ?
O8 Mn1 C9 89.57(15) . . ?
O7 Mn1 C9 90.02(15) . . ?
O6 Mn1 C9 170.17(15) . . ?
O9 Mn1 C9 105.63(14) . . ?
F26 Mn1 C9 66.82(14) . . ?
C12 Mn1 C9 122.03(15) . . ?
C19 Mn1 C9 90.29(15) . . ?
C17 Mn1 C9 92.64(15) . . ?
C14 Mn1 C9 166.40(14) . . ?
O5 Mn1 C22 90.52(15) . . ?
O8 Mn1 C22 103.45(15) . . ?
O7 Mn1 C22 168.80(14) . . ?
O6 Mn1 C22 87.27(14) . . ?
O4 Mn1 C22 106.24(14) . . ?
F11 Mn1 C22 66.72(13) . . ?
C12 Mn1 C22 91.14(15) . . ?
C19 Mn1 C22 121.39(15) . . ?
C17 Mn1 C22 163.56(14) . . ?
C14 Mn1 C22 89.22(15) . . ?
C9 Mn1 C22 98.92(15) . . ?
O5 Mn1 C10 126.91(15) . . ?
O8 Mn1 C10 70.16(16) . . ?
O7 Mn1 C10 104.45(16) . . ?
O6 Mn1 C10 148.60(14) . . ?
O9 Mn1 C10 87.38(15) . . ?
F26 Mn1 C10 71.06(15) . . ?
C12 Mn1 C10 145.73(16) . . ?
C19 Mn1 C10 77.29(17) . . ?
C17 Mn1 C10 99.31(17) . . ?
C14 Mn1 C10 167.08(15) . . ?
C22 Mn1 C10 86.40(16) . . ?
O16 Mn2 O14 94.79(18) . . ?
O16 Mn2 O15 87.7(2) . . ?
O14 Mn2 O15 175.59(19) . . ?
O16 Mn2 O13 164.82(19) . . ?
O14 Mn2 O13 86.15(15) . . ?
O15 Mn2 O13 90.53(18) . . ?
O16 Mn2 O12 110.86(17) . . ?
O14 Mn2 O12 103.52(15) . . ?
O15 Mn2 O12 78.94(17) . . ?
O13 Mn2 O12 83.52(14) . . ?
O16 Mn2 O1 70.70(17) . 1_655 ?
O14 Mn2 O1 77.49(14) . 1_655 ?
O15 Mn2 O1 99.94(17) . 1_655 ?
O13 Mn2 O1 94.81(15) . 1_655 ?
O12 Mn2 O1 177.96(13) . 1_655 ?
O14 Mn2 C39 114.7(2) . . ?
O15 Mn2 C39 67.7(2) . . ?
O13 Mn2 C39 154.1(2) . . ?
O12 Mn2 C39 104.75(17) . . ?
O1 Mn2 C39 76.27(17) 1_655 . ?
F34Y Mn2 C39 65.8(4) . . ?
F35X Mn2 C39 80.4(3) . . ?
O16 Mn2 C37 68.2(2) . . ?
O14 Mn2 C37 162.69(19) . . ?
O13 Mn2 C37 109.4(2) . . ?
O12 Mn2 C37 86.20(16) . . ?
O1 Mn2 C37 93.28(17) 1_655 . ?
F34Y Mn2 C37 92.1(5) . . ?
F35X Mn2 C37 108.7(3) . . ?
O16 Mn2 C34 114.33(19) . . ?
O15 Mn2 C34 157.56(17) . . ?
O13 Mn2 C34 67.09(15) . . ?
O12 Mn2 C34 96.19(14) . . ?
O1 Mn2 C34 84.20(14) 1_655 . ?
C39 Mn2 C34 134.2(2) . . ?
C37 Mn2 C34 175.4(2) . . ?
O16 Mn2 C32 157.52(18) . . ?
O14 Mn2 C32 66.73(15) . . ?
O15 Mn2 C32 110.01(18) . . ?
O12 Mn2 C32 86.81(14) . . ?
O1 Mn2 C32 92.00(15) 1_655 . ?
C39 Mn2 C32 167.15(19) . . ?
C37 Mn2 C32 128.9(2) . . ?
O16 Mn2 F35 77.6(3) . . ?
O14 Mn2 F35 60.6(2) . . ?
O15 Mn2 F35 123.6(2) . . ?
O13 Mn2 F35 115.5(3) . . ?
O12 Mn2 F35 57.63(19) . . ?
O1 Mn2 F35 124.29(19) 1_655 . ?
C39 Mn2 F35 89.0(3) . . ?
C37 Mn2 F35 115.9(3) . . ?
C34 Mn2 F35 68.6(2) . . ?
C32 Mn2 F35 102.2(3) . . ?
C2 O1 Pb1 127.4(4) . . ?
C2 O1 Mn2 135.2(4) . 1_455 ?
Pb1 O1 Mn2 95.49(14) . 1_455 ?
C4 O2 Pb1 132.4(4) . . ?
C7 O3 Pb1 132.4(4) . . ?
C9 O4 Mn1 133.9(3) . . ?
C9 O4 Pb1 124.4(3) . . ?
Mn1 O4 Pb1 99.62(13) . . ?
C12 O5 Mn1 128.4(4) . . ?
C12 O5 Pb1 120.6(4) . . ?
Mn1 O5 Pb1 88.19(13) . . ?
C14 O6 Mn1 126.9(3) . . ?
C14 O6 Pb2 127.8(3) . . ?
Mn1 O6 Pb2 94.91(13) . . ?
C17 O7 Mn1 127.1(4) . . ?
C17 O7 Pb1 129.4(3) . . ?
Mn1 O7 Pb1 93.69(13) . . ?
C19 O8 Mn1 129.3(4) . . ?
C19 O8 Pb2 121.0(4) . . ?
Mn1 O8 Pb2 87.22(14) . . ?
C22 O9 Mn1 134.5(3) . . ?
C22 O9 Pb2 125.1(3) . . ?
Mn1 O9 Pb2 98.01(13) . . ?
C24 O10 Pb2 131.8(4) . . ?
C27 O11 Pb2 135.3(4) . . ?
C29 O12 Mn2 134.4(3) . . ?
C29 O12 Pb2 128.3(3) . . ?
Mn2 O12 Pb2 97.03(14) . . ?
C32 O13 Mn2 126.6(4) . . ?
C32 O13 Pb2 118.3(3) . . ?
Mn2 O13 Pb2 94.65(14) . . ?
C34 O14 Mn2 126.7(3) . . ?
C34 O14 Pb1 116.5(3) . 1_655 ?
Mn2 O14 Pb1 101.88(14) . 1_655 ?
C37 O15 Mn2 126.4(5) . . ?
C37 O15 Pb2 138.2(5) . . ?
Mn2 O15 Pb2 86.76(15) . . ?
C39 O16 Mn2 126.2(5) . . ?
C39 O16 Pb1 132.8(4) . 1_655 ?
Mn2 O16 Pb1 88.03(16) . 1_655 ?
F1 C1 F3 112.3(10) . . ?
F1 C1 F2 104.2(11) . . ?
F3 C1 F2 105.2(10) . . ?
F1 C1 C2 116.6(7) . . ?
F3 C1 C2 110.4(8) . . ?
F2 C1 C2 107.2(8) . . ?
F1 C1 Mn2 168.8(6) . 1_455 ?
F3 C1 Mn2 57.9(7) . 1_455 ?
F2 C1 Mn2 75.3(7) . 1_455 ?
C2 C1 Mn2 73.7(4) . 1_455 ?
C1 F2 Mn2 83.9(7) . 1_455 ?
C1 F3 Mn2 103.2(8) . 1_455 ?
O1 C2 C3 129.3(6) . . ?
O1 C2 C1 114.2(5) . . ?
C3 C2 C1 116.4(6) . . ?
C3 C2 Pb1 94.1(4) . . ?
C1 C2 Pb1 149.2(4) . . ?
C3 C2 Mn2 159.0(4) . 1_455 ?
C1 C2 Mn2 83.6(4) . 1_455 ?
Pb1 C2 Mn2 65.61(11) . 1_455 ?
C4 C3 C2 124.3(6) . . ?
C4 C3 Pb1 60.5(3) . . ?
C2 C3 Pb1 64.4(3) . . ?
O2 C4 C3 129.4(6) . . ?
O2 C4 C5 112.9(5) . . ?
C3 C4 C5 117.7(5) . . ?
C3 C4 Pb1 98.4(4) . . ?
C5 C4 Pb1 143.5(4) . . ?
F6 C5 F4 106.8(9) . . ?
F6 C5 F5 108.4(8) . . ?
F4 C5 F5 108.1(9) . . ?
F6 C5 C4 115.0(6) . . ?
F4 C5 C4 110.1(7) . . ?
F5 C5 C4 108.2(7) . . ?
F8 C6 F7 107.8(9) . . ?
F8 C6 F9 99.5(8) . . ?
F7 C6 F9 116.1(8) . . ?
F8 C6 C7 112.9(7) . . ?
F7 C6 C7 113.1(6) . . ?
F9 C6 C7 106.8(7) . . ?
O3 C7 C8 128.2(6) . . ?
O3 C7 C6 114.5(5) . . ?
C8 C7 C6 117.3(5) . . ?
C8 C7 Pb1 98.9(4) . . ?
C6 C7 Pb1 142.3(4) . . ?
C9 C8 C7 124.7(5) . . ?
C9 C8 Pb1 66.9(3) . . ?
C7 C8 Pb1 59.9(3) . . ?
O4 C9 C8 128.8(5) . . ?
O4 C9 C10 115.5(5) . . ?
C8 C9 C10 115.7(5) . . ?
C8 C9 Mn1 158.3(4) . . ?
C10 C9 Mn1 85.9(3) . . ?
C8 C9 Pb1 92.0(3) . . ?
C10 C9 Pb1 149.5(4) . . ?
Mn1 C9 Pb1 66.64(11) . . ?
F12 C10 F10 109.0(6) . . ?
F12 C10 F11 107.2(5) . . ?
F10 C10 F11 106.3(6) . . ?
F12 C10 C9 110.4(6) . . ?
F10 C10 C9 112.4(5) . . ?
F11 C10 C9 111.4(5) . . ?
F12 C10 Mn1 95.8(4) . . ?
F10 C10 Mn1 152.3(5) . . ?
F11 C10 Mn1 52.9(3) . . ?
C9 C10 Mn1 67.9(3) . . ?
C10 F11 Mn1 105.3(3) . . ?
C10 F12 Mn1 64.0(3) . . ?
F15 C11 F13 110.1(10) . . ?
F15 C11 F14 106.9(11) . . ?
F13 C11 F14 108.1(11) . . ?
F15 C11 C12 111.5(7) . . ?
F13 C11 C12 113.9(8) . . ?
F14 C11 C12 106.0(8) . . ?
F13 C11 Pb1 137.3(9) . . ?
F14 C11 Pb1 111.7(9) . . ?
C12 C11 Pb1 69.3(3) . . ?
C11 F15 Pb1 121.3(6) . . ?
O5 C12 C13 129.2(5) . . ?
O5 C12 C11 113.0(5) . . ?
C13 C12 C11 117.8(6) . . ?
C13 C12 Mn1 96.5(4) . . ?
C11 C12 Mn1 145.6(4) . . ?
C13 C12 Pb1 135.9(4) . . ?
C11 C12 Pb1 89.0(4) . . ?
Mn1 C12 Pb1 62.82(10) . . ?
C12 C13 C14 123.6(6) . . ?
C12 C13 Mn1 60.6(3) . . ?
C14 C13 Mn1 63.0(3) . . ?
O6 C14 C13 127.8(5) . . ?
O6 C14 C15 115.5(5) . . ?
C13 C14 C15 116.7(5) . . ?
C13 C14 Mn1 93.5(4) . . ?
C15 C14 Mn1 149.6(4) . . ?
C13 C14 Pb2 143.7(4) . . ?
C15 C14 Pb2 90.1(3) . . ?
Mn1 C14 Pb2 64.98(10) . . ?
F18 C15 F17 106.9(5) . . ?
F18 C15 F16 107.7(5) . . ?
F17 C15 F16 107.3(6) . . ?
F18 C15 C14 112.9(6) . . ?
F17 C15 C14 112.1(5) . . ?
F16 C15 C14 109.7(5) . . ?
F18 C15 Pb2 119.4(4) . . ?
F16 C15 Pb2 130.2(4) . . ?
C14 C15 Pb2 67.0(3) . . ?
C15 F17 Pb2 116.8(3) . . ?
F19 C16 F20 107.5(7) . . ?
F19 C16 F21 107.6(6) . . ?
F20 C16 F21 106.0(7) . . ?
F19 C16 C17 114.6(6) . . ?
F20 C16 C17 109.6(6) . . ?
F21 C16 C17 111.2(6) . . ?
F19 C16 Pb1 137.5(6) . . ?
F20 C16 Pb1 112.0(5) . . ?
C17 C16 Pb1 65.6(3) . . ?
C16 F21 Pb1 116.4(4) . . ?
O7 C17 C18 128.2(6) . . ?
O7 C17 C16 113.8(5) . . ?
C18 C17 C16 117.9(5) . . ?
C18 C17 Mn1 94.5(4) . . ?
C16 C17 Mn1 146.3(4) . . ?
C18 C17 Pb1 140.2(4) . . ?
C16 C17 Pb1 92.5(4) . . ?
Mn1 C17 Pb1 64.33(10) . . ?
C19 C18 C17 122.4(5) . . ?
C19 C18 Mn1 60.2(3) . . ?
C17 C18 Mn1 62.2(3) . . ?
O8 C19 C18 128.9(5) . . ?
O8 C19 C20 113.9(6) . . ?
C18 C19 C20 117.1(6) . . ?
C18 C19 Mn1 96.7(4) . . ?
C20 C19 Mn1 146.1(5) . . ?
C18 C19 Pb2 131.0(4) . . ?
C20 C19 Pb2 94.5(4) . . ?
Mn1 C19 Pb2 62.27(11) . . ?
F24 C20 F22 110.8(11) . . ?
F24 C20 F23 107.5(11) . . ?
F22 C20 F23 108.6(11) . . ?
F24 C20 C19 111.6(8) . . ?
F22 C20 C19 108.7(8) . . ?
F23 C20 C19 109.5(7) . . ?
C20 F23 Pb2 118.7(7) . . ?
F25 C21 F27 108.4(6) . . ?
F25 C21 F26 107.7(6) . . ?
F27 C21 F26 106.8(5) . . ?
F25 C21 C22 112.9(5) . . ?
F27 C21 C22 110.4(5) . . ?
F26 C21 C22 110.4(5) . . ?
F25 C21 Mn1 154.4(5) . . ?
F27 C21 Mn1 94.1(4) . . ?
F26 C21 Mn1 52.3(3) . . ?
C22 C21 Mn1 68.2(3) . . ?
C21 F26 Mn1 106.3(3) . . ?
C21 F27 Mn1 65.8(3) . . ?
O9 C22 C23 129.2(5) . . ?
O9 C22 C21 115.2(5) . . ?
C23 C22 C21 115.6(5) . . ?
C23 C22 Mn1 158.4(4) . . ?
C21 C22 Mn1 85.8(3) . . ?
C23 C22 Pb2 92.9(3) . . ?
C21 C22 Pb2 148.9(4) . . ?
Mn1 C22 Pb2 65.56(10) . . ?
C22 C23 C24 124.8(5) . . ?
C22 C23 Pb2 65.9(3) . . ?
C24 C23 Pb2 60.3(3) . . ?
O10 C24 C23 128.7(5) . . ?
O10 C24 C25 114.9(5) . . ?
C23 C24 C25 116.4(5) . . ?
C23 C24 Pb2 98.3(3) . . ?
C25 C24 Pb2 143.7(4) . . ?
F30 C25 F28 112.4(10) . . ?
F30 C25 F29 107.0(10) . . ?
F28 C25 F29 101.7(10) . . ?
F30 C25 C24 115.9(6) . . ?
F28 C25 C24 109.3(8) . . ?
F29 C25 C24 109.6(8) . . ?
F33 C26 F31 110.5(9) . . ?
F33 C26 F32 108.9(9) . . ?
F31 C26 F32 104.8(9) . . ?
F33 C26 C27 112.9(6) . . ?
F31 C26 C27 112.8(6) . . ?
F32 C26 C27 106.5(7) . . ?
O11 C27 C28 128.1(5) . . ?
O11 C27 C26 113.9(5) . . ?
C28 C27 C26 118.0(5) . . ?
C28 C27 Pb2 99.1(4) . . ?
C26 C27 Pb2 142.6(4) . . ?
C29 C28 C27 124.5(5) . . ?
C29 C28 Pb2 64.9(3) . . ?
C27 C28 Pb2 60.0(3) . . ?
O12 C29 C28 129.2(5) . . ?
O12 C29 C30 114.6(5) . . ?
C28 C29 C30 116.1(5) . . ?
C28 C29 Mn2 158.5(4) . . ?
C30 C29 Mn2 85.2(4) . . ?
C28 C29 Pb2 94.0(3) . . ?
C30 C29 Pb2 149.7(4) . . ?
Mn2 C29 Pb2 64.92(11) . . ?
F35 C30 F36 109.1(13) . . ?
F35 C30 F34 102.0(10) . . ?
F36 C30 F34 110.5(14) . . ?
F35 C30 C29 112.0(8) . . ?
F36 C30 C29 112.8(13) . . ?
F34 C30 C29 110.0(9) . . ?
F35 C30 Mn2 63.1(6) . . ?
F36 C30 Mn2 171.6(12) . . ?
F34 C30 Mn2 75.3(7) . . ?
C29 C30 Mn2 69.4(3) . . ?
C30 F34 Mn2 81.9(7) . . ?
C30 F35 Mn2 95.3(6) . . ?
F37 C31 F38 104.4(12) . . ?
F37 C31 F39 111.6(12) . . ?
F38 C31 F39 105.6(13) . . ?
F37 C31 C32 116.3(10) . . ?
F38 C31 C32 108.8(7) . . ?
F39 C31 C32 109.5(10) . . ?
F37 C31 Pb2 118.4(9) . . ?
F38 C31 Pb2 134.0(9) . . ?
C32 C31 Pb2 67.6(3) . . ?
C31 F39 Pb2 117.0(11) . . ?
O13 C32 C33 128.5(5) . . ?
O13 C32 C31 112.9(5) . . ?
C33 C32 C31 118.6(5) . . ?
C33 C32 Mn2 94.6(3) . . ?
C31 C32 Mn2 146.7(5) . . ?
C33 C32 Pb2 135.1(4) . . ?
C31 C32 Pb2 89.3(3) . . ?
Mn2 C32 Pb2 66.42(11) . . ?
C32 C33 C34 122.5(5) . . ?
C32 C33 Mn2 61.7(3) . . ?
C34 C33 Mn2 61.0(3) . . ?
O14 C34 C33 128.0(5) . . ?
O14 C34 C35 114.0(5) . . ?
C33 C34 C35 117.9(5) . . ?
C33 C34 Mn2 95.0(3) . . ?
C35 C34 Mn2 145.8(4) . . ?
C33 C34 Pb1 133.9(4) . 1_655 ?
C35 C34 Pb1 90.0(3) . 1_655 ?
Mn2 C34 Pb1 71.34(11) . 1_655 ?
F40 C35 F42 107.4(7) . . ?
F40 C35 F41 108.5(7) . . ?
F42 C35 F41 106.1(6) . . ?
F40 C35 C34 110.3(5) . . ?
F42 C35 C34 112.7(6) . . ?
F41 C35 C34 111.7(5) . . ?
F40 C35 Pb1 134.1(5) . 1_655 ?
F42 C35 Pb1 115.7(5) . 1_655 ?
C34 C35 Pb1 67.4(3) . 1_655 ?
C35 F41 Pb1 117.5(4) . 1_655 ?
F43 C36 F45 104.6(12) . . ?
F43 C36 F44 107.7(12) . . ?
F45 C36 F44 106.4(14) . . ?
F43 C36 C37 118.0(11) . . ?
F45 C36 C37 106.3(10) . . ?
F44 C36 C37 113.0(8) . . ?
C36 F44 Pb2 119.9(7) . . ?
O15 C37 C38 127.5(7) . . ?
O15 C37 C36 112.7(8) . . ?
C38 C37 C36 119.8(7) . . ?
C38 C37 Mn2 93.4(5) . . ?
C36 C37 Mn2 146.6(6) . . ?
C38 C37 Pb2 144.3(5) . . ?
C36 C37 Pb2 91.2(5) . . ?
Mn2 C37 Pb2 59.19(12) . . ?
C37 C38 C39 124.2(7) . . ?
C37 C38 Mn2 62.7(4) . . ?
C39 C38 Mn2 61.5(4) . . ?
O16 C39 C38 128.0(7) . . ?
O16 C39 C40 110.8(8) . . ?
C38 C39 C40 120.9(8) . . ?
C38 C39 Mn2 94.2(5) . . ?
C40 C39 Mn2 144.4(7) . . ?
F47 C40 F46 111.4(14) . . ?
F47 C40 F48 98.6(12) . . ?
F46 C40 F48 109.2(16) . . ?
F47 C40 C39 118.2(13) . . ?
F46 C40 C39 107.2(12) . . ?
F48 C40 C39 111.9(9) . . ?
C40 F48 Pb1 121.5(8) . 1_655 ?

loop_
_geom_bond_atom_site_label_1
_geom_bond_atom_site_label_2
_geom_bond_distance
_geom_bond_site_symmetry_2
_geom_bond_publ_flag
Pb1 O2 2.342(4) . ?
Pb1 O3 2.356(4) . ?
Pb1 O1 2.490(4) . ?
Pb1 O4 2.621(4) . ?
Pb1 O7 2.838(4) . ?
Pb1 O14 2.932(4) 1_455 ?
Pb1 O5 3.103(4) . ?
Pb1 C4 3.320(6) . ?
Pb1 C7 3.329(6) . ?
Pb1 F15 3.335(9) . ?
Pb1 F21 3.351(5) . ?
Pb1 C2 3.411(6) . ?
Pb1 O16 3.424(5) 1_455 ?
Pb2 O11 2.367(4) . ?
Pb2 O10 2.376(4) . ?
Pb2 O12 2.558(4) . ?
Pb2 O9 2.581(3) . ?
Pb2 O6 2.735(4) . ?
Pb2 O13 2.842(4) . ?
Pb2 O8 3.081(4) . ?
Pb2 F39 3.09(2) . ?
Pb2 O15 3.136(5) . ?
Pb2 F17 3.163(4) . ?
Pb2 C24 3.333(6) . ?
Pb2 C27 3.366(5) . ?
Mn1 O5 2.115(4) . ?
Mn1 O8 2.121(4) . ?
Mn1 O7 2.198(4) . ?
Mn1 O6 2.201(4) . ?
Mn1 O4 2.210(4) . ?
Mn1 O9 2.253(4) . ?
Mn1 F11 2.870(4) . ?
Mn1 F26 2.900(4) . ?
Mn1 C12 3.064(6) . ?
Mn1 C19 3.067(6) . ?
Mn1 C17 3.116(6) . ?
Mn1 C14 3.117(6) . ?
Mn1 C9 3.223(6) . ?
Mn1 C22 3.272(6) . ?
Mn1 C10 3.470(6) . ?
Mn2 O16 2.055(4) . ?
Mn2 O14 2.085(4) . ?
Mn2 O15 2.093(4) . ?
Mn2 O13 2.104(4) . ?
Mn2 O12 2.338(4) . ?
Mn2 O1 2.815(5) 1_655 ?
Mn2 C39 2.977(7) . ?
Mn2 C37 3.005(7) . ?
Mn2 C34 3.011(6) . ?
Mn2 C32 3.028(6) . ?
Mn2 F35 3.192(12) . ?
O1 C2 1.267(7) . ?
O1 Mn2 2.815(5) 1_455 ?
O2 C4 1.255(7) . ?
O3 C7 1.249(7) . ?
O4 C9 1.270(7) . ?
O5 C12 1.263(7) . ?
O6 C14 1.250(7) . ?
O7 C17 1.250(7) . ?
O8 C19 1.247(7) . ?
O9 C22 1.271(6) . ?
O10 C24 1.240(7) . ?
O11 C27 1.243(7) . ?
O12 C29 1.266(7) . ?
O13 C32 1.259(7) . ?
O14 C34 1.258(7) . ?
O14 Pb1 2.932(4) 1_655 ?
O15 C37 1.246(8) . ?
O16 C39 1.259(10) . ?
O16 Pb1 3.424(5) 1_655 ?
C1 F1 1.305(10) . ?
C1 F3 1.312(12) . ?
C1 F2 1.410(13) . ?
C1 C2 1.535(9) . ?
F3 Mn2 3.442(14) 1_455 ?
C2 C3 1.389(9) . ?
C3 C4 1.373(8) . ?
C4 C5 1.540(9) . ?
C5 F6 1.309(10) . ?
C5 F4 1.322(12) . ?
C5 F5 1.363(11) . ?
C6 F8 1.281(11) . ?
C6 F7 1.317(10) . ?
C6 F9 1.371(12) . ?
C6 C7 1.541(9) . ?
C7 C8 1.390(8) . ?
C8 C9 1.368(8) . ?
C9 C10 1.537(8) . ?
C10 F12 1.328(8) . ?
C10 F10 1.331(8) . ?
C10 F11 1.335(8) . ?
C11 F15 1.312(11) . ?
C11 F13 1.338(11) . ?
C11 F14 1.396(13) . ?
C11 C12 1.543(9) . ?
C12 C13 1.365(8) . ?
C13 C14 1.399(8) . ?
C14 C15 1.536(8) . ?
C15 F18 1.322(8) . ?
C15 F17 1.337(7) . ?
C15 F16 1.337(8) . ?
C16 F19 1.297(8) . ?
C16 F20 1.324(9) . ?
C16 F21 1.335(8) . ?
C16 C17 1.535(9) . ?
C17 C18 1.394(8) . ?
C18 C19 1.390(9) . ?
C19 C20 1.543(9) . ?
C20 F24 1.345(11) . ?
C20 F22 1.345(12) . ?
C20 F23 1.365(12) . ?
C21 F25 1.317(7) . ?
C21 F27 1.323(8) . ?
C21 F26 1.333(8) . ?
C21 C22 1.545(8) . ?
C22 C23 1.376(8) . ?
C23 C24 1.401(8) . ?
C24 C25 1.541(8) . ?
C25 F30 1.301(10) . ?
C25 F28 1.336(12) . ?
C25 F29 1.347(12) . ?
C26 F33 1.318(10) . ?
C26 F31 1.352(10) . ?
C26 F32 1.377(11) . ?
C26 C27 1.528(8) . ?
C27 C28 1.391(8) . ?
C28 C29 1.381(8) . ?
C29 C30 1.531(8) . ?
C30 F35 1.319(11) . ?
C30 F36 1.332(13) . ?
C30 F34 1.395(14) . ?
C31 F37 1.306(13) . ?
C31 F38 1.366(11) . ?
C31 F39 1.378(12) . ?
C31 C32 1.535(8) . ?
C32 C33 1.382(8) . ?
C33 C34 1.397(8) . ?
C34 C35 1.531(8) . ?
C35 F40 1.304(9) . ?
C35 F42 1.313(8) . ?
C35 F41 1.322(7) . ?
F41 Pb1 3.189(5) 1_655 ?
C36 F43 1.311(13) . ?
C36 F45 1.377(14) . ?
C36 F44 1.381(14) . ?
C36 C37 1.555(12) . ?
C37 C38 1.374(12) . ?
C38 C39 1.392(13) . ?
C39 C40 1.583(13) . ?
C40 F47 1.291(16) . ?
C40 F46 1.292(16) . ?
C40 F48 1.419(16) . ?
